data_7061601
loop_
_publ_author_name
'Mikhailov, Artem A.'
'Kostin, Gennadiy A.'
'Schaniel, Dominik'

_publ_section_title
;
 The influence of the trans-ligand to NO on the thermal stability of the
 photoinduced side-bond coordinated linkage isomer
;
_journal_issue 26
_journal_name_full 'New Journal of Chemistry'
_journal_page_first 12641
_journal_page_last 12650
_journal_paper_doi 10.1039/D2NJ01388F
_journal_volume 46
_journal_year 2022
_chemical_formula_moiety 'C20 H20 F N5 O Ru, 2(F6 P), 1.5(C2 H3 N)'
_chemical_formula_sum 'C23 H24.5 F13 N6.5 O P2 Ru'
_chemical_formula_weight 818.00
_space_group_crystal_system monoclinic
_space_group_IT_number 14
_space_group_name_Hall '-P 2ybc'
_space_group_name_H-M_alt 'P 1 21/c 1'
_atom_sites_solution_hydrogens geom
_audit_creation_date 2022-05-18
_audit_creation_method
;
Olex2 1.5
(compiled 2022.04.07 svn.rca3783a0 for OlexSys, GUI svn.r6498)
;
_audit_update_record
;
2022-05-18 deposited with the CCDC.	2022-05-25 downloaded from the CCDC.
;
_cell_angle_alpha 90
_cell_angle_beta 99.0464(15)
_cell_angle_gamma 90
_cell_formula_units_Z 8
_cell_length_a 20.7752(13)
_cell_length_b 15.3676(9)
_cell_length_c 19.9513(9)
_cell_measurement_reflns_used 7054
_cell_measurement_temperature 150(1)
_cell_measurement_theta_max 23.97
_cell_measurement_theta_min 2.39
_cell_volume 6290.5(6)
_computing_cell_refinement 'Bruker SAINT'
_computing_data_collection 'Bruker APEX3'
_computing_data_reduction 'Bruker SAINT'
_computing_molecular_graphics 'Olex2 1.5 (Dolomanov et al., 2009)'
_computing_publication_material 'Olex2 1.5 (Dolomanov et al., 2009)'
_computing_structure_refinement 'SHELXL 2018/3 (Sheldrick, 2015)'
_computing_structure_solution 'olex2.solve 1.3 (Bourhis et al., 2015)'
_diffrn_ambient_temperature 150.0(10)
_diffrn_measured_fraction_theta_full 0.991
_diffrn_measured_fraction_theta_max 0.991
_diffrn_measurement_device_type 'Bruker APEX-II CCD'
_diffrn_measurement_method '\f and \w scans'
_diffrn_radiation_type MoK\a
_diffrn_radiation_wavelength 0.71073
_diffrn_reflns_av_R_equivalents 0.1148
_diffrn_reflns_av_unetI/netI 0.0769
_diffrn_reflns_Laue_measured_fraction_full 0.991
_diffrn_reflns_Laue_measured_fraction_max 0.991
_diffrn_reflns_limit_h_max 24
_diffrn_reflns_limit_h_min -24
_diffrn_reflns_limit_k_max 17
_diffrn_reflns_limit_k_min -17
_diffrn_reflns_limit_l_max 21
_diffrn_reflns_limit_l_min -22
_diffrn_reflns_number 61086
_diffrn_reflns_point_group_measured_fraction_full 0.991
_diffrn_reflns_point_group_measured_fraction_max 0.991
_diffrn_reflns_theta_full 24.427
_diffrn_reflns_theta_max 24.427
_diffrn_reflns_theta_min 1.681
_exptl_absorpt_coefficient_mu 0.708
_exptl_absorpt_correction_T_max 0.7451
_exptl_absorpt_correction_T_min 0.6445
_exptl_absorpt_correction_type multi-scan
_exptl_absorpt_process_details
;
SADABS-2016/2 (Bruker,2016/2) was used for absorption correction.
wR2(int) was 0.1438 before and 0.0750 after correction.
The Ratio of minimum to maximum transmission is 0.8650.
The \l/2 correction factor is Not present.
;
_exptl_crystal_colour 'clear light yellow'
_exptl_crystal_colour_lustre clear
_exptl_crystal_colour_modifier light
_exptl_crystal_colour_primary yellow
_exptl_crystal_density_diffrn 1.727
_exptl_crystal_description needle
_exptl_crystal_F_000 3256
_exptl_crystal_size_max 0.12
_exptl_crystal_size_mid 0.1
_exptl_crystal_size_min 0.01
_refine_diff_density_max 1.049
_refine_diff_density_min -0.732
_refine_diff_density_rms 0.117
_refine_ls_extinction_method none
_refine_ls_goodness_of_fit_ref 1.016
_refine_ls_hydrogen_treatment constr
_refine_ls_matrix_type full
_refine_ls_number_parameters 841
_refine_ls_number_reflns 10293
_refine_ls_number_restraints 0
_refine_ls_restrained_S_all 1.016
_refine_ls_R_factor_all 0.0928
_refine_ls_R_factor_gt 0.0579
_refine_ls_shift/su_max 0.001
_refine_ls_shift/su_mean 0.000
_refine_ls_structure_factor_coef Fsqd
_refine_ls_weighting_details 'w=1/[\s^2^(Fo^2^)+(0.0648P)^2^+23.7572P] where P=(Fo^2^+2Fc^2^)/3'
_refine_ls_weighting_scheme calc
_refine_ls_wR_factor_gt 0.1342
_refine_ls_wR_factor_ref 0.1576
_reflns_Friedel_coverage 0.000
_reflns_number_gt 7126
_reflns_number_total 10293
_reflns_threshold_expression 'I > 2\s(I)'
_cod_data_source_file d2nj01388f2.cif
_cod_data_source_block art_m_p4_f_pf6_ch3cn
_cod_depositor_comments
;
Adding full bibliography for 7061601--7061602.cif.

2024-09-02
Z value and formula fixed to values more according to usual
chemical conventions.                 miguel
;
_cod_original_formula_sum 'C46 H49 F26 N13 O2 P4 Ru2'
_cod_original_formula_weight 1636.00
_cod_original_formula_moiety '2(C20 H20 F N5 O Ru), 4(F6 P), 3(C2 H3 N)'
_cod_original_formula_units_Z 4
_cod_database_code 7061601
_shelx_shelxl_version_number 2018/3
_shelx_space_group_comment
;
The symmetry employed for this shelxl refinement is uniquely defined
by the following loop, which should always be used as a source of
symmetry information in preference to the above space-group names.
They are only intended as comments.
;
_shelx_estimated_absorpt_t_max 0.993
_shelx_estimated_absorpt_t_min 0.920
_olex2_refinement_description
;
1. Fixed Uiso
 At 1.2 times of:
  All C(H) groups
 At 1.5 times of:
  All C(H,H,H) groups
2.a Aromatic/amide H refined with riding coordinates:
 C11(H11), C21(H21), C31(H31), C41(H41), C51(H51), C161(H161), C171(H171),
 C181(H181), C191(H191), C201(H201), C111(H111), C121(H121), C131(H131),
 C141(H141), C151(H151), C61(H61), C71(H71), C81(H81), C91(H91), C101(H101),
 C162(H162), C172(H172), C182(H182), C192(H192), C202(H202), C112(H112),
 C122(H122), C132(H132), C142(H142), C152(H152), C62(H62), C72(H72), C82(H82),
 C92(H92), C102(H102), C12(H12), C22(H22), C32(H32), C42(H42), C52(H52)
2.b Idealised Me refined as rotating group:
 C2(H2A,H2B,H2C), C6(H6A,H6B,H6C), C4(H4A,H4B,H4C)
;
_olex2_submission_special_instructions 'No special instructions were received'

loop_
_space_group_symop_operation_xyz
'x, y, z'
'-x, y+1/2, -z+1/2'
'-x, -y, -z'
'x, -y-1/2, z-1/2'

loop_
_atom_site_label
_atom_site_type_symbol
_atom_site_fract_x
_atom_site_fract_y
_atom_site_fract_z
_atom_site_U_iso_or_equiv
_atom_site_adp_type
_atom_site_occupancy
_atom_site_site_symmetry_order
_atom_site_calc_flag
_atom_site_refinement_flags_posn
_atom_site_refinement_flags_adp
_atom_site_refinement_flags_occupancy
_atom_site_disorder_assembly
_atom_site_disorder_group
Ru1 Ru 0.12769(2) 0.54648(3) 0.19318(2) 0.02379(15) Uani 1 1 d . . . . .
F11 F 0.19294(17) 0.6207(2) 0.24169(18) 0.0305(9) Uani 1 1 d . . . . .
O11 O 0.0212(2) 0.4516(4) 0.1174(3) 0.0476(14) Uani 1 1 d . . . . .
N11 N 0.0647(3) 0.4848(4) 0.1478(3) 0.0284(12) Uani 1 1 d . . . . .
N21 N 0.1438(2) 0.4647(3) 0.2771(2) 0.0262(12) Uani 1 1 d . . . . .
N51 N 0.2034(2) 0.4817(4) 0.1559(3) 0.0273(12) Uani 1 1 d . . . . .
N41 N 0.1239(2) 0.6367(4) 0.1147(3) 0.0285(12) Uani 1 1 d . . . . .
N31 N 0.0598(2) 0.6165(3) 0.2386(3) 0.0256(12) Uani 1 1 d . . . . .
C11 C 0.0957(4) 0.4196(5) 0.2996(3) 0.0363(17) Uani 1 1 d . . . . .
H11 H 0.052564 0.423222 0.275447 0.044 Uiso 1 1 calc R U . . .
C21 C 0.1079(4) 0.3685(5) 0.3566(4) 0.0437(19) Uani 1 1 d . . . . .
H21 H 0.073441 0.337048 0.371443 0.052 Uiso 1 1 calc R U . . .
C31 C 0.1696(5) 0.3629(5) 0.3919(4) 0.050(2) Uani 1 1 d . . . . .
H31 H 0.178413 0.327824 0.431474 0.060 Uiso 1 1 calc R U . . .
C41 C 0.2186(4) 0.4087(5) 0.3693(3) 0.0408(18) Uani 1 1 d . . . . .
H41 H 0.261831 0.405913 0.393405 0.049 Uiso 1 1 calc R U . . .
C51 C 0.2050(3) 0.4587(5) 0.3115(3) 0.0345(16) Uani 1 1 d . . . . .
H51 H 0.239303 0.489516 0.295621 0.041 Uiso 1 1 calc R U . . .
C161 C 0.2040(3) 0.3940(4) 0.1502(3) 0.0301(15) Uani 1 1 d . . . . .
H161 H 0.169678 0.361300 0.164149 0.036 Uiso 1 1 calc R U . . .
C171 C 0.2527(3) 0.3511(5) 0.1249(3) 0.0330(16) Uani 1 1 d . . . . .
H171 H 0.252091 0.289397 0.121438 0.040 Uiso 1 1 calc R U . . .
C181 C 0.3030(3) 0.3984(5) 0.1043(3) 0.0362(17) Uani 1 1 d . . . . .
H181 H 0.336262 0.370092 0.084864 0.043 Uiso 1 1 calc R U . . .
C191 C 0.3038(3) 0.4880(5) 0.1128(4) 0.0410(18) Uani 1 1 d . . . . .
H191 H 0.338569 0.521799 0.100853 0.049 Uiso 1 1 calc R U . . .
C201 C 0.2539(3) 0.5269(5) 0.1384(4) 0.0369(17) Uani 1 1 d . . . . .
H201 H 0.254800 0.588307 0.144249 0.044 Uiso 1 1 calc R U . . .
C111 C 0.1211(3) 0.6111(5) 0.0490(3) 0.0342(16) Uani 1 1 d . . . . .
H111 H 0.116709 0.551006 0.038246 0.041 Uiso 1 1 calc R U . . .
C121 C 0.1245(4) 0.6694(6) -0.0017(4) 0.0441(19) Uani 1 1 d . . . . .
H121 H 0.122616 0.650070 -0.047232 0.053 Uiso 1 1 calc R U . . .
C131 C 0.1308(4) 0.7566(5) 0.0137(4) 0.046(2) Uani 1 1 d . . . . .
H131 H 0.133366 0.798054 -0.021071 0.056 Uiso 1 1 calc R U . . .
C141 C 0.1332(4) 0.7834(5) 0.0800(4) 0.0408(18) Uani 1 1 d . . . . .
H141 H 0.136817 0.843256 0.091739 0.049 Uiso 1 1 calc R U . . .
C151 C 0.1302(3) 0.7208(4) 0.1284(4) 0.0322(16) Uani 1 1 d . . . . .
H151 H 0.132779 0.738816 0.174294 0.039 Uiso 1 1 calc R U . . .
C61 C 0.0022(3) 0.6426(4) 0.2032(3) 0.0293(15) Uani 1 1 d . . . . .
H61 H -0.006353 0.632246 0.155699 0.035 Uiso 1 1 calc R U . . .
C71 C -0.0445(3) 0.6836(4) 0.2337(3) 0.0323(16) Uani 1 1 d . . . . .
H71 H -0.084869 0.700438 0.207699 0.039 Uiso 1 1 calc R U . . .
C81 C -0.0319(3) 0.7000(5) 0.3023(4) 0.0370(17) Uani 1 1 d . . . . .
H81 H -0.063537 0.727722 0.324555 0.044 Uiso 1 1 calc R U . . .
C91 C 0.0272(3) 0.6755(5) 0.3381(3) 0.0358(17) Uani 1 1 d . . . . .
H91 H 0.037335 0.687431 0.385261 0.043 Uiso 1 1 calc R U . . .
C101 C 0.0713(3) 0.6341(4) 0.3053(3) 0.0318(16) Uani 1 1 d . . . . .
H101 H 0.111855 0.616875 0.330844 0.038 Uiso 1 1 calc R U . . .
Ru2 Ru 0.56359(2) 0.25917(3) 0.44237(3) 0.02472(15) Uani 1 1 d . . . . .
F12 F 0.58964(16) 0.1446(2) 0.42001(17) 0.0281(8) Uani 1 1 d . . . . .
O12 O 0.5292(3) 0.4300(4) 0.4830(3) 0.0506(14) Uani 1 1 d . . . . .
N12 N 0.5413(3) 0.3621(4) 0.4654(3) 0.0313(13) Uani 1 1 d . . . . .
N52 N 0.6104(3) 0.3061(3) 0.3637(3) 0.0286(12) Uani 1 1 d . . . . .
N42 N 0.6519(3) 0.2658(4) 0.5099(3) 0.0300(13) Uani 1 1 d . . . . .
N32 N 0.5210(3) 0.1990(4) 0.5179(3) 0.0283(12) Uani 1 1 d . . . . .
N22 N 0.4795(3) 0.2399(4) 0.3710(3) 0.0286(12) Uani 1 1 d . . . . .
C162 C 0.5882(4) 0.3777(5) 0.3278(3) 0.0382(17) Uani 1 1 d . . . . .
H162 H 0.552164 0.408710 0.339775 0.046 Uiso 1 1 calc R U . . .
C172 C 0.6169(4) 0.4063(5) 0.2744(4) 0.0455(19) Uani 1 1 d . . . . .
H172 H 0.600876 0.456573 0.249600 0.055 Uiso 1 1 calc R U . . .
C182 C 0.6697(4) 0.3609(6) 0.2571(4) 0.051(2) Uani 1 1 d . . . . .
H182 H 0.690205 0.380176 0.220420 0.061 Uiso 1 1 calc R U . . .
C192 C 0.6919(4) 0.2881(6) 0.2932(4) 0.049(2) Uani 1 1 d . . . . .
H192 H 0.728071 0.256258 0.282255 0.059 Uiso 1 1 calc R U . . .
C202 C 0.6603(3) 0.2623(5) 0.3460(4) 0.0386(17) Uani 1 1 d . . . . .
H202 H 0.674878 0.211153 0.370633 0.046 Uiso 1 1 calc R U . . .
C112 C 0.6836(3) 0.3415(5) 0.5240(4) 0.0378(17) Uani 1 1 d . . . . .
H112 H 0.667872 0.392487 0.499858 0.045 Uiso 1 1 calc R U . . .
C122 C 0.7387(4) 0.3466(6) 0.5730(4) 0.051(2) Uani 1 1 d . . . . .
H122 H 0.760717 0.400509 0.582216 0.061 Uiso 1 1 calc R U . . .
C132 C 0.7612(4) 0.2731(6) 0.6080(4) 0.048(2) Uani 1 1 d . . . . .
H132 H 0.797738 0.276025 0.643215 0.058 Uiso 1 1 calc R U . . .
C142 C 0.7303(3) 0.1951(5) 0.5917(3) 0.0390(18) Uani 1 1 d . . . . .
H142 H 0.746569 0.142870 0.613597 0.047 Uiso 1 1 calc R U . . .
C152 C 0.6752(3) 0.1938(5) 0.5428(3) 0.0350(16) Uani 1 1 d . . . . .
H152 H 0.653169 0.140201 0.532284 0.042 Uiso 1 1 calc R U . . .
C62 C 0.5312(3) 0.2288(5) 0.5822(3) 0.0338(16) Uani 1 1 d . . . . .
H62 H 0.554621 0.281495 0.592132 0.041 Uiso 1 1 calc R U . . .
C72 C 0.5084(4) 0.1849(5) 0.6341(4) 0.0414(19) Uani 1 1 d . . . . .
H72 H 0.515786 0.207684 0.678902 0.050 Uiso 1 1 calc R U . . .
C82 C 0.4749(4) 0.1079(6) 0.6207(4) 0.048(2) Uani 1 1 d . . . . .
H82 H 0.460056 0.076026 0.656168 0.057 Uiso 1 1 calc R U . . .
C92 C 0.4633(4) 0.0781(5) 0.5547(4) 0.0407(18) Uani 1 1 d . . . . .
H92 H 0.439181 0.026044 0.543911 0.049 Uiso 1 1 calc R U . . .
C102 C 0.4869(3) 0.1244(4) 0.5045(3) 0.0325(16) Uani 1 1 d . . . . .
H102 H 0.478918 0.103194 0.459219 0.039 Uiso 1 1 calc R U . . .
C12 C 0.4221(3) 0.2752(5) 0.3781(3) 0.0335(16) Uani 1 1 d . . . . .
H12 H 0.418144 0.305118 0.418886 0.040 Uiso 1 1 calc R U . . .
C22 C 0.3692(4) 0.2696(5) 0.3283(4) 0.0429(19) Uani 1 1 d . . . . .
H22 H 0.329008 0.295332 0.334630 0.051 Uiso 1 1 calc R U . . .
C32 C 0.3744(4) 0.2265(5) 0.2690(4) 0.045(2) Uani 1 1 d . . . . .
H32 H 0.338370 0.224394 0.233212 0.054 Uiso 1 1 calc R U . . .
C42 C 0.4323(3) 0.1864(5) 0.2619(3) 0.0383(18) Uani 1 1 d . . . . .
H42 H 0.436185 0.153606 0.222376 0.046 Uiso 1 1 calc R U . . .
C52 C 0.4846(3) 0.1949(5) 0.3138(3) 0.0312(16) Uani 1 1 d . . . . .
H52 H 0.525069 0.168521 0.309163 0.037 Uiso 1 1 calc R U . . .
P2 P 0.41256(10) 0.53686(14) 0.30456(10) 0.0408(5) Uani 1 1 d . . . . .
F13 F 0.4540(5) 0.5010(6) 0.2547(4) 0.156(4) Uani 1 1 d . . . . .
F14 F 0.3765(5) 0.5760(7) 0.3591(5) 0.187(5) Uani 1 1 d . . . . .
F8 F 0.3813(4) 0.5952(5) 0.2455(4) 0.150(4) Uani 1 1 d . . . . .
F9 F 0.3561(4) 0.4728(6) 0.2858(5) 0.157(4) Uani 1 1 d . . . . .
F10 F 0.4464(3) 0.4716(4) 0.3599(3) 0.098(2) Uani 1 1 d . . . . .
F7 F 0.4658(4) 0.6051(5) 0.3253(4) 0.133(3) Uani 1 1 d . . . . .
P1 P 0.34980(9) 0.37524(13) 0.54658(9) 0.0356(4) Uani 1 1 d . . . . .
F1 F 0.4224(3) 0.3565(5) 0.5430(3) 0.091(2) Uani 1 1 d . . . . .
F3 F 0.2767(3) 0.3955(7) 0.5466(4) 0.164(4) Uani 1 1 d . . . . .
F6 F 0.3250(3) 0.3026(4) 0.4935(3) 0.0904(19) Uani 1 1 d . . . . .
F4 F 0.3495(4) 0.3155(5) 0.6086(3) 0.122(3) Uani 1 1 d . . . . .
F5 F 0.3721(3) 0.4509(5) 0.5974(4) 0.117(3) Uani 1 1 d . . . . .
F2 F 0.3506(4) 0.4346(5) 0.4832(4) 0.136(3) Uani 1 1 d . . . . .
P4 P -0.11578(9) 0.41224(13) 0.23176(9) 0.0359(4) Uani 1 1 d . . . . .
F22 F -0.1102(4) 0.3642(6) 0.1648(3) 0.127(3) Uani 1 1 d . . . . .
F24 F -0.1199(4) 0.4571(7) 0.2996(4) 0.161(4) Uani 1 1 d . . . . .
F26 F -0.1666(3) 0.4738(5) 0.1913(4) 0.112(2) Uani 1 1 d . . . . .
F23 F -0.1731(3) 0.3524(5) 0.2440(4) 0.126(3) Uani 1 1 d . . . . .
F25 F -0.0642(2) 0.3477(4) 0.2728(3) 0.0810(17) Uani 1 1 d . . . . .
F21 F -0.0571(3) 0.4696(5) 0.2193(4) 0.111(3) Uani 1 1 d . . . . .
P3 P 0.07960(11) 0.31953(14) -0.00701(10) 0.0447(5) Uani 1 1 d . . . . .
F17 F 0.0373(3) 0.2390(4) -0.0384(3) 0.0778(17) Uani 1 1 d . . . . .
F15 F 0.1215(2) 0.4016(3) 0.0230(2) 0.0625(14) Uani 1 1 d . . . . .
F20 F 0.0201(2) 0.3827(3) -0.0310(2) 0.0598(13) Uani 1 1 d . . . . .
F18 F 0.0558(3) 0.3052(3) 0.0637(2) 0.0809(18) Uani 1 1 d . . . . .
F19 F 0.1414(3) 0.2587(3) 0.0169(2) 0.0712(16) Uani 1 1 d . . . . .
F16 F 0.1050(2) 0.3321(3) -0.0777(2) 0.0541(12) Uani 1 1 d . . . . .
N1 N 0.3492(4) 0.4816(6) -0.0943(5) 0.089(3) Uani 1 1 d . . . . .
C1 C 0.3068(5) 0.4392(6) -0.0904(5) 0.060(2) Uani 1 1 d . . . . .
C2 C 0.2501(5) 0.3830(7) -0.0856(5) 0.073(3) Uani 1 1 d . . . . .
H2A H 0.227367 0.370011 -0.131375 0.109 Uiso 1 1 calc R U . . .
H2B H 0.220401 0.413034 -0.059821 0.109 Uiso 1 1 calc R U . . .
H2C H 0.265016 0.328625 -0.062610 0.109 Uiso 1 1 calc R U . . .
N3 N -0.1968(4) 0.7091(7) 0.2675(6) 0.086(3) Uani 1 1 d . . . . .
C5 C -0.2181(6) 0.6479(9) 0.2813(7) 0.085(4) Uani 1 1 d . . . . .
C6 C -0.2526(7) 0.5642(9) 0.2922(9) 0.132(6) Uani 1 1 d . . . . .
H6A H -0.252601 0.526214 0.252751 0.198 Uiso 1 1 calc R U . . .
H6B H -0.297655 0.576835 0.297977 0.198 Uiso 1 1 calc R U . . .
H6C H -0.230061 0.535126 0.332923 0.198 Uiso 1 1 calc R U . . .
N2 N 0.1151(5) -0.0411(6) -0.0329(5) 0.084(3) Uani 1 1 d . . . . .
C3 C 0.1029(8) 0.0038(8) 0.0058(6) 0.104(5) Uani 1 1 d . . . . .
C4 C 0.0887(12) 0.0653(10) 0.0585(7) 0.204(11) Uani 1 1 d . . . . .
H4A H 0.071293 0.119512 0.036929 0.307 Uiso 1 1 calc R U . . .
H4B H 0.128807 0.077658 0.089896 0.307 Uiso 1 1 calc R U . . .
H4C H 0.056425 0.039497 0.083501 0.307 Uiso 1 1 calc R U . . .

loop_
_atom_site_aniso_label
_atom_site_aniso_U_11
_atom_site_aniso_U_22
_atom_site_aniso_U_33
_atom_site_aniso_U_23
_atom_site_aniso_U_13
_atom_site_aniso_U_12
Ru1 0.0241(3) 0.0231(3) 0.0234(3) 0.0009(2) 0.0011(2) -0.0006(2)
F11 0.027(2) 0.025(2) 0.037(2) 0.0007(16) -0.0017(16) -0.0037(16)
O11 0.035(3) 0.054(4) 0.052(3) -0.025(3) 0.002(2) -0.006(3)
N11 0.026(3) 0.027(3) 0.032(3) -0.007(2) 0.005(2) -0.001(3)
N21 0.027(3) 0.025(3) 0.026(3) 0.004(2) 0.001(2) 0.003(2)
N51 0.021(3) 0.031(3) 0.028(3) 0.006(2) 0.002(2) -0.001(2)
N41 0.025(3) 0.033(3) 0.028(3) 0.006(2) 0.005(2) 0.006(2)
N31 0.022(3) 0.025(3) 0.029(3) -0.002(2) 0.001(2) -0.001(2)
C11 0.041(4) 0.035(4) 0.033(4) -0.002(3) 0.005(3) -0.003(3)
C21 0.068(6) 0.030(4) 0.036(4) 0.005(3) 0.016(4) -0.006(4)
C31 0.090(7) 0.034(5) 0.026(4) 0.011(3) 0.010(4) 0.010(4)
C41 0.047(5) 0.046(5) 0.028(4) 0.004(3) -0.001(3) 0.011(4)
C51 0.036(4) 0.036(4) 0.031(4) -0.001(3) 0.002(3) 0.005(3)
C161 0.029(4) 0.027(4) 0.034(4) 0.002(3) 0.003(3) -0.003(3)
C171 0.033(4) 0.031(4) 0.034(4) 0.000(3) 0.000(3) 0.004(3)
C181 0.033(4) 0.040(5) 0.035(4) 0.006(3) 0.005(3) 0.008(3)
C191 0.028(4) 0.045(5) 0.052(5) 0.001(4) 0.013(3) -0.007(3)
C201 0.035(4) 0.030(4) 0.045(4) 0.004(3) 0.004(3) -0.004(3)
C111 0.038(4) 0.038(4) 0.027(4) 0.000(3) 0.006(3) 0.004(3)
C121 0.044(5) 0.062(6) 0.027(4) 0.008(4) 0.008(3) 0.011(4)
C131 0.053(5) 0.046(5) 0.041(5) 0.023(4) 0.007(4) 0.009(4)
C141 0.048(5) 0.027(4) 0.048(5) 0.012(3) 0.007(4) 0.000(3)
C151 0.035(4) 0.025(4) 0.037(4) 0.004(3) 0.005(3) -0.001(3)
C61 0.031(4) 0.032(4) 0.023(3) 0.001(3) 0.001(3) -0.001(3)
C71 0.027(4) 0.033(4) 0.036(4) 0.002(3) 0.002(3) 0.003(3)
C81 0.035(4) 0.038(4) 0.040(4) -0.006(3) 0.010(3) 0.004(3)
C91 0.042(4) 0.039(4) 0.026(4) -0.008(3) 0.003(3) -0.001(3)
C101 0.030(4) 0.034(4) 0.031(4) -0.001(3) 0.001(3) -0.004(3)
Ru2 0.0253(3) 0.0233(3) 0.0250(3) -0.0039(2) 0.0020(2) 0.0028(2)
F12 0.029(2) 0.026(2) 0.0293(19) -0.0068(15) 0.0048(15) 0.0046(16)
O12 0.054(4) 0.037(3) 0.061(4) -0.012(3) 0.010(3) 0.007(3)
N12 0.029(3) 0.029(3) 0.037(3) -0.007(3) 0.006(2) 0.003(3)
N52 0.028(3) 0.025(3) 0.033(3) -0.004(2) 0.005(2) -0.001(2)
N42 0.027(3) 0.031(3) 0.032(3) -0.002(2) 0.005(2) 0.004(3)
N32 0.028(3) 0.029(3) 0.027(3) -0.002(2) 0.003(2) 0.006(2)
N22 0.029(3) 0.033(3) 0.023(3) 0.001(2) 0.004(2) 0.000(3)
C162 0.043(4) 0.034(4) 0.037(4) 0.000(3) 0.005(3) 0.003(3)
C172 0.053(5) 0.048(5) 0.035(4) 0.009(4) 0.007(4) -0.005(4)
C182 0.055(5) 0.058(6) 0.042(5) 0.004(4) 0.018(4) -0.004(4)
C192 0.043(5) 0.065(6) 0.043(5) -0.001(4) 0.022(4) 0.004(4)
C202 0.036(4) 0.034(4) 0.046(4) -0.005(3) 0.006(3) 0.005(3)
C112 0.039(4) 0.029(4) 0.045(4) -0.005(3) 0.006(3) -0.001(3)
C122 0.039(5) 0.055(6) 0.056(5) -0.020(4) -0.001(4) -0.009(4)
C132 0.035(4) 0.068(6) 0.038(4) -0.005(4) -0.003(3) -0.010(4)
C142 0.033(4) 0.051(5) 0.031(4) 0.004(3) -0.001(3) 0.004(4)
C152 0.035(4) 0.038(4) 0.032(4) -0.001(3) 0.005(3) 0.002(3)
C62 0.029(4) 0.038(4) 0.033(4) -0.007(3) 0.001(3) 0.006(3)
C72 0.038(4) 0.060(5) 0.027(4) 0.004(4) 0.009(3) 0.012(4)
C82 0.038(4) 0.061(6) 0.046(5) 0.020(4) 0.014(4) 0.008(4)
C92 0.035(4) 0.040(5) 0.049(5) 0.007(4) 0.011(3) 0.000(3)
C102 0.032(4) 0.030(4) 0.035(4) -0.002(3) 0.003(3) 0.003(3)
C12 0.032(4) 0.038(4) 0.031(4) -0.005(3) 0.005(3) 0.005(3)
C22 0.029(4) 0.047(5) 0.050(5) 0.000(4) -0.001(3) 0.008(4)
C32 0.038(4) 0.060(5) 0.034(4) -0.002(4) -0.007(3) 0.002(4)
C42 0.036(4) 0.051(5) 0.026(4) -0.004(3) 0.000(3) 0.005(4)
C52 0.032(4) 0.039(4) 0.023(3) -0.005(3) 0.006(3) 0.000(3)
P2 0.0367(11) 0.0475(13) 0.0374(11) 0.0048(9) 0.0034(8) -0.0041(9)
F13 0.199(9) 0.176(9) 0.111(6) -0.057(6) 0.080(6) 0.037(7)
F14 0.221(11) 0.168(9) 0.212(10) -0.013(8) 0.160(9) 0.038(8)
F8 0.128(6) 0.129(7) 0.166(7) 0.098(6) -0.057(5) -0.030(5)
F9 0.099(5) 0.143(7) 0.201(8) 0.081(6) -0.060(5) -0.082(5)
F10 0.076(4) 0.103(5) 0.106(5) 0.045(4) -0.012(3) 0.007(4)
F7 0.161(7) 0.125(6) 0.109(5) -0.031(5) 0.009(5) -0.091(6)
P1 0.0338(10) 0.0399(11) 0.0316(10) -0.0001(8) 0.0001(8) -0.0031(9)
F1 0.049(3) 0.137(6) 0.087(4) -0.024(4) 0.015(3) 0.026(3)
F3 0.045(4) 0.286(12) 0.158(7) -0.072(8) 0.005(4) 0.027(5)
F6 0.123(5) 0.077(4) 0.069(4) -0.025(3) 0.005(3) -0.044(4)
F4 0.146(6) 0.148(7) 0.061(4) 0.062(4) -0.017(4) -0.076(5)
F5 0.112(5) 0.107(5) 0.139(6) -0.084(5) 0.037(5) -0.029(4)
F2 0.136(6) 0.125(6) 0.121(6) 0.078(5) -0.058(5) -0.051(5)
P4 0.0321(10) 0.0395(11) 0.0366(10) -0.0010(8) 0.0066(8) -0.0002(9)
F22 0.120(6) 0.184(8) 0.078(4) -0.065(5) 0.013(4) 0.018(5)
F24 0.121(6) 0.252(11) 0.105(6) -0.112(6) -0.005(5) 0.060(7)
F26 0.093(5) 0.120(6) 0.120(5) 0.055(5) 0.005(4) 0.053(4)
F23 0.065(4) 0.169(7) 0.133(6) 0.094(5) -0.017(4) -0.051(4)
F25 0.055(3) 0.081(4) 0.104(4) 0.034(3) 0.005(3) 0.008(3)
F21 0.075(4) 0.102(5) 0.151(6) 0.054(5) -0.001(4) -0.036(4)
P3 0.0563(13) 0.0471(13) 0.0290(10) -0.0087(9) 0.0009(9) 0.0112(10)
F17 0.071(4) 0.074(4) 0.093(4) -0.041(3) 0.028(3) -0.022(3)
F15 0.070(3) 0.051(3) 0.057(3) -0.017(2) -0.017(2) 0.010(3)
F20 0.053(3) 0.081(4) 0.043(3) -0.002(2) 0.002(2) 0.023(3)
F18 0.144(5) 0.063(4) 0.042(3) 0.008(3) 0.034(3) 0.022(4)
F19 0.090(4) 0.057(3) 0.059(3) -0.011(2) -0.013(3) 0.034(3)
F16 0.046(3) 0.077(3) 0.038(2) -0.009(2) 0.006(2) 0.004(2)
N1 0.060(6) 0.074(7) 0.128(8) 0.003(6) 0.002(5) -0.002(5)
C1 0.067(7) 0.051(6) 0.058(6) 0.000(4) 0.000(5) 0.009(5)
C2 0.069(7) 0.079(7) 0.068(6) -0.004(5) 0.005(5) -0.013(6)
N3 0.042(5) 0.078(7) 0.139(9) -0.054(7) 0.020(5) 0.002(5)
C5 0.069(8) 0.076(9) 0.116(10) -0.040(8) 0.039(7) 0.021(7)
C6 0.119(11) 0.085(10) 0.216(17) -0.017(10) 0.099(12) 0.013(9)
N2 0.131(9) 0.053(6) 0.068(6) 0.013(5) 0.014(6) -0.001(6)
C3 0.200(16) 0.057(8) 0.055(7) 0.016(6) 0.020(8) 0.010(9)
C4 0.44(3) 0.106(12) 0.076(10) 0.030(9) 0.078(15) 0.114(17)

loop_
_atom_type_symbol
_atom_type_description
_atom_type_scat_dispersion_real
_atom_type_scat_dispersion_imag
_atom_type_scat_source
C C 0.0033 0.0016 'International Tables Vol C Tables 4.2.6.8 and 6.1.1.4'
H H 0.0000 0.0000 'International Tables Vol C Tables 4.2.6.8 and 6.1.1.4'
F F 0.0171 0.0103 'International Tables Vol C Tables 4.2.6.8 and 6.1.1.4'
N N 0.0061 0.0033 'International Tables Vol C Tables 4.2.6.8 and 6.1.1.4'
O O 0.0106 0.0060 'International Tables Vol C Tables 4.2.6.8 and 6.1.1.4'
P P 0.1023 0.0942 'International Tables Vol C Tables 4.2.6.8 and 6.1.1.4'
Ru Ru -1.2594 0.8363 'International Tables Vol C Tables 4.2.6.8 and 6.1.1.4'

loop_
_geom_angle_atom_site_label_1
_geom_angle_atom_site_label_2
_geom_angle_atom_site_label_3
_geom_angle
_geom_angle_site_symmetry_1
_geom_angle_site_symmetry_3
_geom_angle_publ_flag
F11 Ru1 N21 86.62(18) . . ?
F11 Ru1 N51 87.18(18) . . ?
F11 Ru1 N41 85.60(18) . . ?
F11 Ru1 N31 86.94(17) . . ?
N11 Ru1 F11 176.2(2) . . ?
N11 Ru1 N21 95.9(2) . . ?
N11 Ru1 N51 95.8(2) . . ?
N11 Ru1 N41 92.0(2) . . ?
N11 Ru1 N31 90.2(2) . . ?
N21 Ru1 N51 88.0(2) . . ?
N21 Ru1 N41 171.9(2) . . ?
N21 Ru1 N31 89.8(2) . . ?
N41 Ru1 N51 89.5(2) . . ?
N41 Ru1 N31 92.0(2) . . ?
N31 Ru1 N51 173.8(2) . . ?
O11 N11 Ru1 174.0(5) . . ?
C11 N21 Ru1 123.0(4) . . ?
C11 N21 C51 118.9(6) . . ?
C51 N21 Ru1 118.0(4) . . ?
C161 N51 Ru1 121.4(4) . . ?
C201 N51 Ru1 120.4(5) . . ?
C201 N51 C161 118.2(6) . . ?
C111 N41 Ru1 121.5(5) . . ?
C151 N41 Ru1 120.3(4) . . ?
C151 N41 C111 118.0(6) . . ?
C61 N31 Ru1 122.0(4) . . ?
C101 N31 Ru1 120.4(4) . . ?
C101 N31 C61 117.6(6) . . ?
N21 C11 H11 119.4 . . ?
N21 C11 C21 121.3(7) . . ?
C21 C11 H11 119.4 . . ?
C11 C21 H21 120.0 . . ?
C31 C21 C11 120.1(7) . . ?
C31 C21 H21 120.0 . . ?
C21 C31 H31 120.5 . . ?
C21 C31 C41 118.9(7) . . ?
C41 C31 H31 120.5 . . ?
C31 C41 H41 120.1 . . ?
C31 C41 C51 119.7(7) . . ?
C51 C41 H41 120.1 . . ?
N21 C51 C41 121.1(7) . . ?
N21 C51 H51 119.5 . . ?
C41 C51 H51 119.5 . . ?
N51 C161 H161 119.0 . . ?
N51 C161 C171 122.0(6) . . ?
C171 C161 H161 119.0 . . ?
C161 C171 H171 120.3 . . ?
C161 C171 C181 119.3(7) . . ?
C181 C171 H171 120.3 . . ?
C171 C181 H181 120.6 . . ?
C191 C181 C171 118.7(7) . . ?
C191 C181 H181 120.6 . . ?
C181 C191 H191 120.5 . . ?
C201 C191 C181 119.1(7) . . ?
C201 C191 H191 120.5 . . ?
N51 C201 C191 122.6(7) . . ?
N51 C201 H201 118.7 . . ?
C191 C201 H201 118.7 . . ?
N41 C111 H111 119.1 . . ?
C121 C111 N41 121.8(7) . . ?
C121 C111 H111 119.1 . . ?
C111 C121 H121 120.4 . . ?
C111 C121 C131 119.2(7) . . ?
C131 C121 H121 120.4 . . ?
C121 C131 H131 120.2 . . ?
C121 C131 C141 119.6(7) . . ?
C141 C131 H131 120.2 . . ?
C131 C141 H141 121.1 . . ?
C151 C141 C131 117.9(7) . . ?
C151 C141 H141 121.1 . . ?
N41 C151 C141 123.6(7) . . ?
N41 C151 H151 118.2 . . ?
C141 C151 H151 118.2 . . ?
N31 C61 H61 118.9 . . ?
N31 C61 C71 122.3(6) . . ?
C71 C61 H61 118.9 . . ?
C61 C71 H71 120.5 . . ?
C81 C71 C61 119.1(6) . . ?
C81 C71 H71 120.5 . . ?
C71 C81 H81 120.6 . . ?
C91 C81 C71 118.8(7) . . ?
C91 C81 H81 120.6 . . ?
C81 C91 H91 120.2 . . ?
C101 C91 C81 119.6(6) . . ?
C101 C91 H91 120.2 . . ?
N31 C101 C91 122.7(6) . . ?
N31 C101 H101 118.6 . . ?
C91 C101 H101 118.6 . . ?
F12 Ru2 N52 87.75(18) . . ?
F12 Ru2 N42 86.78(18) . . ?
F12 Ru2 N32 85.86(18) . . ?
F12 Ru2 N22 87.00(18) . . ?
N12 Ru2 F12 178.0(2) . . ?
N12 Ru2 N52 93.4(2) . . ?
N12 Ru2 N42 91.6(2) . . ?
N12 Ru2 N32 92.9(2) . . ?
N12 Ru2 N22 94.6(2) . . ?
N52 Ru2 N42 90.1(2) . . ?
N32 Ru2 N52 173.6(2) . . ?
N32 Ru2 N42 89.2(2) . . ?
N32 Ru2 N22 91.5(2) . . ?
N22 Ru2 N52 88.6(2) . . ?
N22 Ru2 N42 173.7(2) . . ?
O12 N12 Ru2 176.6(6) . . ?
C162 N52 Ru2 121.1(5) . . ?
C202 N52 Ru2 119.8(5) . . ?
C202 N52 C162 119.0(6) . . ?
C112 N42 Ru2 121.7(5) . . ?
C152 N42 Ru2 119.1(5) . . ?
C152 N42 C112 119.1(6) . . ?
C62 N32 Ru2 121.2(5) . . ?
C62 N32 C102 118.3(6) . . ?
C102 N32 Ru2 120.2(4) . . ?
C12 N22 Ru2 122.2(4) . . ?
C12 N22 C52 119.1(6) . . ?
C52 N22 Ru2 118.5(4) . . ?
N52 C162 H162 119.4 . . ?
N52 C162 C172 121.2(7) . . ?
C172 C162 H162 119.4 . . ?
C162 C172 H172 120.3 . . ?
C162 C172 C182 119.3(7) . . ?
C182 C172 H172 120.3 . . ?
C172 C182 H182 120.2 . . ?
C192 C182 C172 119.5(7) . . ?
C192 C182 H182 120.2 . . ?
C182 C192 H192 120.9 . . ?
C182 C192 C202 118.2(7) . . ?
C202 C192 H192 120.9 . . ?
N52 C202 C192 122.7(7) . . ?
N52 C202 H202 118.7 . . ?
C192 C202 H202 118.7 . . ?
N42 C112 H112 119.4 . . ?
N42 C112 C122 121.3(7) . . ?
C122 C112 H112 119.4 . . ?
C112 C122 H122 120.3 . . ?
C132 C122 C112 119.4(8) . . ?
C132 C122 H122 120.3 . . ?
C122 C132 H132 120.4 . . ?
C122 C132 C142 119.2(7) . . ?
C142 C132 H132 120.4 . . ?
C132 C142 H142 120.5 . . ?
C132 C142 C152 118.9(7) . . ?
C152 C142 H142 120.5 . . ?
N42 C152 C142 122.0(7) . . ?
N42 C152 H152 119.0 . . ?
C142 C152 H152 119.0 . . ?
N32 C62 H62 119.1 . . ?
N32 C62 C72 121.8(7) . . ?
C72 C62 H62 119.1 . . ?
C62 C72 H72 120.1 . . ?
C82 C72 C62 119.8(7) . . ?
C82 C72 H72 120.1 . . ?
C72 C82 H82 120.8 . . ?
C72 C82 C92 118.5(7) . . ?
C92 C82 H82 120.8 . . ?
C82 C92 H92 120.2 . . ?
C82 C92 C102 119.6(7) . . ?
C102 C92 H92 120.2 . . ?
N32 C102 C92 121.9(7) . . ?
N32 C102 H102 119.1 . . ?
C92 C102 H102 119.1 . . ?
N22 C12 H12 119.1 . . ?
N22 C12 C22 121.9(6) . . ?
C22 C12 H12 119.1 . . ?
C12 C22 H22 120.2 . . ?
C12 C22 C32 119.6(7) . . ?
C32 C22 H22 120.2 . . ?
C22 C32 H32 120.3 . . ?
C22 C32 C42 119.4(7) . . ?
C42 C32 H32 120.3 . . ?
C32 C42 H42 120.8 . . ?
C32 C42 C52 118.5(7) . . ?
C52 C42 H42 120.8 . . ?
N22 C52 C42 121.5(6) . . ?
N22 C52 H52 119.3 . . ?
C42 C52 H52 119.3 . . ?
F13 P2 F14 174.7(6) . . ?
F13 P2 F8 85.7(5) . . ?
F13 P2 F9 95.6(6) . . ?
F13 P2 F10 89.5(5) . . ?
F13 P2 F7 88.1(5) . . ?
F14 P2 F8 96.9(6) . . ?
F14 P2 F10 88.0(5) . . ?
F8 P2 F10 174.8(5) . . ?
F9 P2 F14 89.2(6) . . ?
F9 P2 F8 88.4(4) . . ?
F9 P2 F10 90.1(4) . . ?
F9 P2 F7 176.1(6) . . ?
F7 P2 F14 87.3(5) . . ?
F7 P2 F8 90.5(4) . . ?
F7 P2 F10 91.3(4) . . ?
F1 P1 F3 177.3(4) . . ?
F1 P1 F6 93.2(4) . . ?
F1 P1 F5 88.7(4) . . ?
F1 P1 F2 86.4(4) . . ?
F3 P1 F6 85.7(4) . . ?
F3 P1 F5 92.3(4) . . ?
F3 P1 F2 91.1(5) . . ?
F4 P1 F1 93.0(4) . . ?
F4 P1 F3 89.5(5) . . ?
F4 P1 F6 94.3(4) . . ?
F4 P1 F5 87.7(4) . . ?
F4 P1 F2 179.1(5) . . ?
F5 P1 F6 177.1(4) . . ?
F2 P1 F6 85.1(4) . . ?
F2 P1 F5 92.9(4) . . ?
F22 P4 F26 88.7(4) . . ?
F22 P4 F23 91.0(5) . . ?
F22 P4 F25 90.7(4) . . ?
F22 P4 F21 88.0(4) . . ?
F24 P4 F22 177.9(5) . . ?
F24 P4 F26 93.3(4) . . ?
F24 P4 F23 88.7(5) . . ?
F24 P4 F25 87.3(4) . . ?
F24 P4 F21 92.3(5) . . ?
F26 P4 F23 88.1(4) . . ?
F26 P4 F25 179.1(4) . . ?
F26 P4 F21 93.4(4) . . ?
F23 P4 F25 91.2(3) . . ?
F23 P4 F21 178.2(5) . . ?
F21 P4 F25 87.3(3) . . ?
F17 P3 F15 178.7(3) . . ?
F17 P3 F19 91.8(3) . . ?
F17 P3 F16 89.1(3) . . ?
F15 P3 F19 89.1(3) . . ?
F20 P3 F17 90.0(3) . . ?
F20 P3 F15 89.1(3) . . ?
F20 P3 F19 177.9(3) . . ?
F20 P3 F16 90.5(3) . . ?
F18 P3 F17 90.7(3) . . ?
F18 P3 F15 90.3(3) . . ?
F18 P3 F20 90.9(3) . . ?
F18 P3 F19 90.1(3) . . ?
F18 P3 F16 178.5(3) . . ?
F16 P3 F15 89.9(3) . . ?
F16 P3 F19 88.5(3) . . ?
N1 C1 C2 179.5(12) . . ?
C1 C2 H2A 109.5 . . ?
C1 C2 H2B 109.5 . . ?
C1 C2 H2C 109.5 . . ?
H2A C2 H2B 109.5 . . ?
H2A C2 H2C 109.5 . . ?
H2B C2 H2C 109.5 . . ?
N3 C5 C6 173.2(16) . . ?
C5 C6 H6A 109.5 . . ?
C5 C6 H6B 109.5 . . ?
C5 C6 H6C 109.5 . . ?
H6A C6 H6B 109.5 . . ?
H6A C6 H6C 109.5 . . ?
H6B C6 H6C 109.5 . . ?
N2 C3 C4 178(2) . . ?
C3 C4 H4A 109.5 . . ?
C3 C4 H4B 109.5 . . ?
C3 C4 H4C 109.5 . . ?
H4A C4 H4B 109.5 . . ?
H4A C4 H4C 109.5 . . ?
H4B C4 H4C 109.5 . . ?

loop_
_geom_bond_atom_site_label_1
_geom_bond_atom_site_label_2
_geom_bond_distance
_geom_bond_site_symmetry_2
_geom_bond_publ_flag
Ru1 F11 1.913(3) . ?
Ru1 N11 1.749(5) . ?
Ru1 N21 2.078(5) . ?
Ru1 N51 2.094(5) . ?
Ru1 N41 2.084(5) . ?
Ru1 N31 2.089(5) . ?
O11 N11 1.128(7) . ?
N21 C11 1.349(9) . ?
N21 C51 1.351(8) . ?
N51 C161 1.353(8) . ?
N51 C201 1.350(8) . ?
N41 C111 1.362(8) . ?
N41 C151 1.322(8) . ?
N31 C61 1.351(8) . ?
N31 C101 1.344(8) . ?
C11 H11 0.9500 . ?
C11 C21 1.372(10) . ?
C21 H21 0.9500 . ?
C21 C31 1.364(11) . ?
C31 H31 0.9500 . ?
C31 C41 1.372(11) . ?
C41 H41 0.9500 . ?
C41 C51 1.377(9) . ?
C51 H51 0.9500 . ?
C161 H161 0.9500 . ?
C161 C171 1.370(9) . ?
C171 H171 0.9500 . ?
C171 C181 1.387(10) . ?
C181 H181 0.9500 . ?
C181 C191 1.386(10) . ?
C191 H191 0.9500 . ?
C191 C201 1.364(10) . ?
C201 H201 0.9500 . ?
C111 H111 0.9500 . ?
C111 C121 1.361(10) . ?
C121 H121 0.9500 . ?
C121 C131 1.377(11) . ?
C131 H131 0.9500 . ?
C131 C141 1.378(10) . ?
C141 H141 0.9500 . ?
C141 C151 1.372(9) . ?
C151 H151 0.9500 . ?
C61 H61 0.9500 . ?
C61 C71 1.377(9) . ?
C71 H71 0.9500 . ?
C71 C81 1.376(9) . ?
C81 H81 0.9500 . ?
C81 C91 1.371(10) . ?
C91 H91 0.9500 . ?
C91 C101 1.364(9) . ?
C101 H101 0.9500 . ?
Ru2 F12 1.916(3) . ?
Ru2 N12 1.730(6) . ?
Ru2 N52 2.099(5) . ?
Ru2 N42 2.101(5) . ?
Ru2 N32 2.080(5) . ?
Ru2 N22 2.094(5) . ?
O12 N12 1.141(7) . ?
N52 C162 1.354(9) . ?
N52 C202 1.330(9) . ?
N42 C112 1.343(9) . ?
N42 C152 1.338(9) . ?
N32 C62 1.347(8) . ?
N32 C102 1.353(8) . ?
N22 C12 1.337(8) . ?
N22 C52 1.353(8) . ?
C162 H162 0.9500 . ?
C162 C172 1.372(10) . ?
C172 H172 0.9500 . ?
C172 C182 1.387(11) . ?
C182 H182 0.9500 . ?
C182 C192 1.371(11) . ?
C192 H192 0.9500 . ?
C192 C202 1.385(10) . ?
C202 H202 0.9500 . ?
C112 H112 0.9500 . ?
C112 C122 1.387(10) . ?
C122 H122 0.9500 . ?
C122 C132 1.372(11) . ?
C132 H132 0.9500 . ?
C132 C142 1.375(11) . ?
C142 H142 0.9500 . ?
C142 C152 1.382(9) . ?
C152 H152 0.9500 . ?
C62 H62 0.9500 . ?
C62 C72 1.380(10) . ?
C72 H72 0.9500 . ?
C72 C82 1.378(11) . ?
C82 H82 0.9500 . ?
C82 C92 1.379(11) . ?
C92 H92 0.9500 . ?
C92 C102 1.380(10) . ?
C102 H102 0.9500 . ?
C12 H12 0.9500 . ?
C12 C22 1.363(9) . ?
C22 H22 0.9500 . ?
C22 C32 1.376(10) . ?
C32 H32 0.9500 . ?
C32 C42 1.379(10) . ?
C42 H42 0.9500 . ?
C42 C52 1.385(9) . ?
C52 H52 0.9500 . ?
P2 F13 1.517(7) . ?
P2 F14 1.537(7) . ?
P2 F8 1.540(6) . ?
P2 F9 1.531(6) . ?
P2 F10 1.573(6) . ?
P2 F7 1.534(6) . ?
P1 F1 1.549(5) . ?
P1 F3 1.550(6) . ?
P1 F6 1.569(5) . ?
P1 F4 1.542(5) . ?
P1 F5 1.563(6) . ?
P1 F2 1.561(6) . ?
P4 F22 1.546(6) . ?
P4 F24 1.533(6) . ?
P4 F26 1.547(6) . ?
P4 F23 1.554(6) . ?
P4 F25 1.590(5) . ?
P4 F21 1.556(6) . ?
P3 F17 1.588(5) . ?
P3 F15 1.594(5) . ?
P3 F20 1.586(5) . ?
P3 F18 1.582(5) . ?
P3 F19 1.599(5) . ?
P3 F16 1.594(5) . ?
N1 C1 1.108(12) . ?
C1 C2 1.475(13) . ?
C2 H2A 0.9800 . ?
C2 H2B 0.9800 . ?
C2 H2C 0.9800 . ?
N3 C5 1.093(14) . ?
C5 C6 1.505(17) . ?
C6 H6A 0.9800 . ?
C6 H6B 0.9800 . ?
C6 H6C 0.9800 . ?
N2 C3 1.096(13) . ?
C3 C4 1.477(17) . ?
C4 H4A 0.9800 . ?
C4 H4B 0.9800 . ?
C4 H4C 0.9800 . ?

loop_
_geom_torsion_atom_site_label_1
_geom_torsion_atom_site_label_2
_geom_torsion_atom_site_label_3
_geom_torsion_atom_site_label_4
_geom_torsion
_geom_torsion_site_symmetry_1
_geom_torsion_site_symmetry_2
_geom_torsion_site_symmetry_3
_geom_torsion_site_symmetry_4
_geom_torsion_publ_flag
Ru1 N21 C11 C21 -177.8(5) . . . . ?
Ru1 N21 C51 C41 177.2(5) . . . . ?
Ru1 N51 C161 C171 179.0(5) . . . . ?
Ru1 N51 C201 C191 -178.8(5) . . . . ?
Ru1 N41 C111 C121 -174.0(5) . . . . ?
Ru1 N41 C151 C141 174.9(5) . . . . ?
Ru1 N31 C61 C71 175.6(5) . . . . ?
Ru1 N31 C101 C91 -176.5(5) . . . . ?
N21 C11 C21 C31 0.2(11) . . . . ?
N51 C161 C171 C181 -0.1(10) . . . . ?
N41 C111 C121 C131 -0.2(11) . . . . ?
N31 C61 C71 C81 1.0(10) . . . . ?
C11 N21 C51 C41 -1.1(10) . . . . ?
C11 C21 C31 C41 -0.2(12) . . . . ?
C21 C31 C41 C51 -0.4(11) . . . . ?
C31 C41 C51 N21 1.1(11) . . . . ?
C51 N21 C11 C21 0.4(10) . . . . ?
C161 N51 C201 C191 2.8(10) . . . . ?
C161 C171 C181 C191 2.7(10) . . . . ?
C171 C181 C191 C201 -2.6(11) . . . . ?
C181 C191 C201 N51 -0.2(11) . . . . ?
C201 N51 C161 C171 -2.7(9) . . . . ?
C111 N41 C151 C141 0.9(10) . . . . ?
C111 C121 C131 C141 -0.3(12) . . . . ?
C121 C131 C141 C151 0.9(11) . . . . ?
C131 C141 C151 N41 -1.3(11) . . . . ?
C151 N41 C111 C121 -0.1(10) . . . . ?
C61 N31 C101 C91 0.8(10) . . . . ?
C61 C71 C81 C91 0.6(11) . . . . ?
C71 C81 C91 C101 -1.5(11) . . . . ?
C81 C91 C101 N31 0.8(11) . . . . ?
C101 N31 C61 C71 -1.7(10) . . . . ?
Ru2 N52 C162 C172 -177.1(5) . . . . ?
Ru2 N52 C202 C192 177.9(6) . . . . ?
Ru2 N42 C112 C122 174.2(5) . . . . ?
Ru2 N42 C152 C142 -175.0(5) . . . . ?
Ru2 N32 C62 C72 -173.8(5) . . . . ?
Ru2 N32 C102 C92 173.7(5) . . . . ?
Ru2 N22 C12 C22 173.4(6) . . . . ?
Ru2 N22 C52 C42 -174.2(5) . . . . ?
N52 C162 C172 C182 -0.1(11) . . . . ?
N42 C112 C122 C132 -0.3(12) . . . . ?
N32 C62 C72 C82 0.7(10) . . . . ?
N22 C12 C22 C32 0.0(12) . . . . ?
C162 N52 C202 C192 1.7(10) . . . . ?
C162 C172 C182 C192 0.4(12) . . . . ?
C172 C182 C192 C202 0.3(12) . . . . ?
C182 C192 C202 N52 -1.3(12) . . . . ?
C202 N52 C162 C172 -0.9(10) . . . . ?
C112 N42 C152 C142 1.0(10) . . . . ?
C112 C122 C132 C142 2.9(12) . . . . ?
C122 C132 C142 C152 -3.5(11) . . . . ?
C132 C142 C152 N42 1.6(11) . . . . ?
C152 N42 C112 C122 -1.6(10) . . . . ?
C62 N32 C102 C92 -0.9(9) . . . . ?
C62 C72 C82 C92 -2.0(11) . . . . ?
C72 C82 C92 C102 1.8(11) . . . . ?
C82 C92 C102 N32 -0.4(11) . . . . ?
C102 N32 C62 C72 0.8(9) . . . . ?
C12 N22 C52 C42 1.5(10) . . . . ?
C12 C22 C32 C42 2.8(12) . . . . ?
C22 C32 C42 C52 -3.4(12) . . . . ?
C32 C42 C52 N22 1.3(11) . . . . ?
C52 N22 C12 C22 -2.2(10) . . . . ?
